data_7224619
loop_
_publ_author_name
'Kulmaczewski, Rafal'
'Halcrow, Malcolm A.'

_publ_section_title
;
 Structures and spin states of crystalline [Fe(NCS)2L2] and
 [FeL3]2+complexes (L = an annelated 1,10-phenanthroline derivative)
;
_journal_issue 14
_journal_name_full CrystEngComm
_journal_page_first 2570
_journal_paper_doi 10.1039/C6CE00163G
_journal_volume 18
_journal_year 2016
_chemical_formula_moiety 'C30 H16 Fe N10 S2, 2(C5 H5 N)'
_chemical_formula_sum 'C40 H26 Fe N12 S2'
_chemical_formula_weight 794.70
_chemical_name_systematic 'Bis[1,4,8,9-tetraaza-triphenylene]-di[isothiocyanato]iron(II)di-pyridine solvate'
_space_group_IT_number 14
_symmetry_cell_setting monoclinic
_symmetry_space_group_name_Hall '-P 2yn'
_symmetry_space_group_name_H-M 'P 1 21/n 1'
_atom_sites_solution_hydrogens geom
_atom_sites_solution_primary direct
_atom_sites_solution_secondary difmap
_audit_creation_method SHELXL-97
_audit_update_record
;
2016-02-29 deposited with the CCDC.
2016-03-14 downloaded from the CCDC.
;
_cell_angle_alpha 90.00
_cell_angle_beta 110.324(7)
_cell_angle_gamma 90.00
_cell_formula_units_Z 4
_cell_length_a 13.3290(9)
_cell_length_b 16.1844(9)
_cell_length_c 17.3536(8)
_cell_measurement_reflns_used 6483
_cell_measurement_temperature 120(2)
_cell_measurement_theta_max 73.87
_cell_measurement_theta_min 3.62
_cell_volume 3510.5(4)
_computing_cell_refinement 'CrysAlisPro, Agilent Technologies'
_computing_data_collection 'CrysAlisPro, Agilent Technologies'
_computing_data_reduction 'CrysAlisPro, Agilent Technologies'
_computing_molecular_graphics 'XSEED (Barbour, 2001)'
_computing_publication_material 'local program'
_computing_structure_refinement 'SHELXL-97 (Sheldrick, 1997)'
_computing_structure_solution 'SHELXS-97 (Sheldrick, 1990)'
_diffrn_ambient_temperature 120(2)
_diffrn_detector_area_resol_mean 5.3095
_diffrn_measured_fraction_theta_full 0.986
_diffrn_measured_fraction_theta_max 0.970
_diffrn_measurement_device_type 'SuperNova, Dual, Cu at zero, Atlas'
_diffrn_measurement_method '\w scans'
_diffrn_radiation_monochromator mirror
_diffrn_radiation_source 'SuperNova (Cu) X-ray Source'
_diffrn_radiation_type CuK\a
_diffrn_radiation_wavelength 1.54184
_diffrn_reflns_av_R_equivalents 0.0304
_diffrn_reflns_av_sigmaI/netI 0.0387
_diffrn_reflns_limit_h_max 12
_diffrn_reflns_limit_h_min -16
_diffrn_reflns_limit_k_max 16
_diffrn_reflns_limit_k_min -19
_diffrn_reflns_limit_l_max 21
_diffrn_reflns_limit_l_min -20
_diffrn_reflns_number 14631
_diffrn_reflns_theta_full 72.00
_diffrn_reflns_theta_max 73.92
_diffrn_reflns_theta_min 3.63
_diffrn_standards_decay_% 0
_diffrn_standards_interval_count 0
_diffrn_standards_interval_time 0
_diffrn_standards_number 0
_exptl_absorpt_coefficient_mu 4.971
_exptl_absorpt_correction_T_max 1.000
_exptl_absorpt_correction_T_min 0.916
_exptl_absorpt_correction_type multi-scan
_exptl_absorpt_process_details
; 
CrysAlisPro, Agilent Technologies,
Version 1.171.36.24 (release 03-12-2012 CrysAlis171 .NET)
Empirical absorption correction using spherical harmonics,
 implemented in SCALE3 ABSPACK scaling algorithm.
;
_exptl_crystal_colour 'dark violet'
_exptl_crystal_density_diffrn 1.504
_exptl_crystal_density_method 'not measured'
_exptl_crystal_description fragment
_exptl_crystal_F_000 1632
_exptl_crystal_recrystallization_method 'Re-crystallisation from solvent'
_exptl_crystal_size_max 0.26
_exptl_crystal_size_mid 0.20
_exptl_crystal_size_min 0.13
_refine_diff_density_max 0.586
_refine_diff_density_min -0.349
_refine_diff_density_rms 0.052
_refine_ls_extinction_method none
_refine_ls_goodness_of_fit_ref 1.018
_refine_ls_hydrogen_treatment constr
_refine_ls_matrix_type full
_refine_ls_number_parameters 491
_refine_ls_number_reflns 6905
_refine_ls_number_restraints 0
_refine_ls_restrained_S_all 1.018
_refine_ls_R_factor_all 0.0462
_refine_ls_R_factor_gt 0.0375
_refine_ls_shift/su_max 0.001
_refine_ls_shift/su_mean 0.000
_refine_ls_structure_factor_coef Fsqd
_refine_ls_weighting_details 'calc w=1/[\s^2^(Fo^2^)+(0.0433P)^2^+1.5204P] where P=(Fo^2^+2Fc^2^)/3'
_refine_ls_weighting_scheme calc
_refine_ls_wR_factor_gt 0.0896
_refine_ls_wR_factor_ref 0.0953
_reflns_number_gt 5916
_reflns_number_total 6905
_reflns_threshold_expression >2sigma(I)
_cod_data_source_file c6ce00163g2.cif
_cod_data_source_block rk147
_cod_depositor_comments 'Adding full bibliography for 7224614--7224625.cif.'
_cod_original_cell_volume 3510.5(3)
_cod_original_sg_symbol_H-M 'P 21/n'
_cod_database_code 7224619
_solvent_exptl_crystal_recrystallization_method 'pyridine/diethyl ether'

loop_
_symmetry_equiv_pos_as_xyz
'x, y, z'
'-x+1/2, y+1/2, -z+1/2'
'-x, -y, -z'
'x-1/2, -y-1/2, z-1/2'

loop_
_atom_site_label
_atom_site_type_symbol
_atom_site_fract_x
_atom_site_fract_y
_atom_site_fract_z
_atom_site_U_iso_or_equiv
_atom_site_adp_type
_atom_site_occupancy
_atom_site_symmetry_multiplicity
_atom_site_calc_flag
_atom_site_refinement_flags
_atom_site_disorder_assembly
_atom_site_disorder_group
Fe1 Fe 0.22771(2) 0.744831(18) 0.388959(18) 0.01939(9) Uani 1 1 d . . .
N2 N 0.28350(14) 0.74185(11) 0.29907(11) 0.0271(4) Uani 1 1 d . . .
C3 C 0.31642(16) 0.74570(12) 0.24572(13) 0.0244(4) Uani 1 1 d . . .
S4 S 0.36590(5) 0.74998(3) 0.17142(3) 0.03062(13) Uani 1 1 d . . .
N5 N 0.08003(14) 0.75280(10) 0.31136(11) 0.0244(4) Uani 1 1 d . . .
C6 C -0.00822(17) 0.75916(12) 0.26895(12) 0.0227(4) Uani 1 1 d . . .
S7 S -0.13426(4) 0.76785(3) 0.20893(3) 0.02879(12) Uani 1 1 d . . .
C8 C 0.20082(15) 0.90042(12) 0.45314(12) 0.0236(4) Uani 1 1 d . . .
N9 N 0.23758(13) 0.86744(11) 0.39581(10) 0.0234(4) Uani 1 1 d . . .
C10 C 0.26983(17) 0.92014(14) 0.35006(14) 0.0292(4) Uani 1 1 d . . .
H10 H 0.2951 0.8986 0.3092 0.035 Uiso 1 1 calc R . .
C11 C 0.26799(17) 1.00592(14) 0.35981(14) 0.0333(5) Uani 1 1 d . . .
H11 H 0.2928 1.0413 0.3265 0.040 Uiso 1 1 calc R . .
C12 C 0.23036(17) 1.03909(14) 0.41751(14) 0.0321(5) Uani 1 1 d . . .
H12 H 0.2281 1.0972 0.4242 0.039 Uiso 1 1 calc R . .
C13 C 0.19542(16) 0.98515(13) 0.46621(13) 0.0271(4) Uani 1 1 d . . .
C14 C 0.16495(15) 0.84117(12) 0.49997(12) 0.0223(4) Uani 1 1 d . . .
N15 N 0.17162(13) 0.76041(10) 0.48031(10) 0.0212(3) Uani 1 1 d . . .
C16 C 0.13822(16) 0.70388(13) 0.52187(12) 0.0242(4) Uani 1 1 d . . .
H16 H 0.1437 0.6471 0.5099 0.029 Uiso 1 1 calc R . .
C17 C 0.09554(17) 0.72474(15) 0.58225(13) 0.0292(4) Uani 1 1 d . . .
H17 H 0.0723 0.6826 0.6102 0.035 Uiso 1 1 calc R . .
C18 C 0.08723(16) 0.80600(14) 0.60114(13) 0.0281(4) Uani 1 1 d . . .
H18 H 0.0576 0.8208 0.6417 0.034 Uiso 1 1 calc R . .
C19 C 0.12325(16) 0.86694(13) 0.55942(12) 0.0248(4) Uani 1 1 d . . .
C20 C 0.15243(16) 1.01295(13) 0.52813(13) 0.0291(5) Uani 1 1 d . . .
N21 N 0.14753(16) 1.09539(12) 0.54045(12) 0.0366(5) Uani 1 1 d . . .
C22 C 0.1072(2) 1.11713(16) 0.59728(16) 0.0421(6) Uani 1 1 d . . .
H22 H 0.1032 1.1743 0.6084 0.051 Uiso 1 1 calc R . .
C23 C 0.0703(2) 1.06036(16) 0.64156(15) 0.0403(6) Uani 1 1 d . . .
H23 H 0.0418 1.0800 0.6813 0.048 Uiso 1 1 calc R . .
N24 N 0.07392(15) 0.97942(13) 0.62976(12) 0.0342(4) Uani 1 1 d . . .
C25 C 0.11694(16) 0.95543(14) 0.57356(13) 0.0279(4) Uani 1 1 d . . .
C26 C 0.30470(15) 0.58931(12) 0.45713(12) 0.0211(4) Uani 1 1 d . . .
N27 N 0.22286(13) 0.62276(11) 0.39393(10) 0.0221(3) Uani 1 1 d . . .
C28 C 0.15075(17) 0.57040(14) 0.34556(13) 0.0293(5) Uani 1 1 d . . .
H28 H 0.0929 0.5921 0.3010 0.035 Uiso 1 1 calc R . .
C29 C 0.15702(18) 0.48508(14) 0.35788(14) 0.0346(5) Uani 1 1 d . . .
H29 H 0.1051 0.4500 0.3211 0.041 Uiso 1 1 calc R . .
C30 C 0.23809(18) 0.45155(13) 0.42313(14) 0.0295(5) Uani 1 1 d . . .
H30 H 0.2420 0.3936 0.4327 0.035 Uiso 1 1 calc R . .
C31 C 0.31485(16) 0.50496(12) 0.47520(12) 0.0232(4) Uani 1 1 d . . .
C32 C 0.38523(15) 0.64735(12) 0.50283(12) 0.0202(4) Uani 1 1 d . . .
N33 N 0.37180(13) 0.72592(10) 0.47335(10) 0.0210(3) Uani 1 1 d . . .
C34 C 0.45097(16) 0.77936(13) 0.50747(13) 0.0262(4) Uani 1 1 d . . .
H34 H 0.4447 0.8339 0.4862 0.031 Uiso 1 1 calc R . .
C35 C 0.54276(17) 0.75807(13) 0.57337(14) 0.0286(5) Uani 1 1 d . . .
H35 H 0.5980 0.7976 0.5954 0.034 Uiso 1 1 calc R . .
C36 C 0.55336(16) 0.67980(13) 0.60644(13) 0.0253(4) Uani 1 1 d . . .
H36 H 0.6138 0.6657 0.6530 0.030 Uiso 1 1 calc R . .
C37 C 0.47329(15) 0.62155(12) 0.57006(12) 0.0209(4) Uani 1 1 d . . .
C38 C 0.40347(16) 0.47787(12) 0.54697(12) 0.0228(4) Uani 1 1 d . . .
N39 N 0.41043(14) 0.39646(11) 0.56581(11) 0.0264(4) Uani 1 1 d . . .
C40 C 0.48803(17) 0.37521(13) 0.63415(13) 0.0282(4) Uani 1 1 d . . .
H40 H 0.4959 0.3187 0.6498 0.034 Uiso 1 1 calc R . .
C41 C 0.55899(18) 0.43288(14) 0.68432(14) 0.0311(5) Uani 1 1 d . . .
H41 H 0.6113 0.4143 0.7340 0.037 Uiso 1 1 calc R . .
N42 N 0.55651(14) 0.51236(11) 0.66568(11) 0.0282(4) Uani 1 1 d . . .
C43 C 0.47807(15) 0.53543(12) 0.59527(12) 0.0223(4) Uani 1 1 d . . .
N44 N 0.46314(18) 1.06938(13) 0.58563(14) 0.0421(5) Uani 1 1 d . . .
C45 C 0.4285(2) 1.11191(18) 0.63690(19) 0.0508(7) Uani 1 1 d . . .
H45 H 0.4297 1.1705 0.6347 0.061 Uiso 1 1 calc R . .
C46 C 0.3906(2) 1.0748(2) 0.69370(17) 0.0547(8) Uani 1 1 d . . .
H46 H 0.3670 1.1074 0.7297 0.066 Uiso 1 1 calc R . .
C47 C 0.3880(2) 0.9899(2) 0.69668(15) 0.0465(7) Uani 1 1 d . . .
H47 H 0.3620 0.9627 0.7345 0.056 Uiso 1 1 calc R . .
C48 C 0.42340(18) 0.94532(16) 0.64432(14) 0.0369(5) Uani 1 1 d . . .
H48 H 0.4225 0.8866 0.6450 0.044 Uiso 1 1 calc R . .
C49 C 0.46018(18) 0.98717(15) 0.59084(14) 0.0346(5) Uani 1 1 d . . .
H49 H 0.4853 0.9556 0.5551 0.041 Uiso 1 1 calc R . .
N50A N 0.1308(3) 0.5172(3) 0.5940(3) 0.0393(10) Uiso 0.59 1 d P A 1
C51A C 0.2297(4) 0.5170(4) 0.6447(3) 0.0360(13) Uiso 0.59 1 d P A 1
H51A H 0.2671 0.5681 0.6554 0.043 Uiso 0.59 1 calc PR A 1
C52A C 0.2840(4) 0.4463(3) 0.6843(3) 0.0311(10) Uiso 0.59 1 d P A 1
H52A H 0.3557 0.4499 0.7213 0.037 Uiso 0.59 1 calc PR A 1
C53A C 0.2313(4) 0.3710(4) 0.6688(3) 0.0442(12) Uiso 0.59 1 d P A 1
H53A H 0.2651 0.3218 0.6950 0.053 Uiso 0.59 1 calc PR A 1
C54A C 0.1268(4) 0.3703(3) 0.6131(3) 0.0488(11) Uiso 0.59 1 d P A 1
H54A H 0.0876 0.3202 0.5995 0.059 Uiso 0.59 1 calc PR A 1
C55A C 0.0813(4) 0.4442(3) 0.5780(3) 0.0416(10) Uiso 0.59 1 d P A 1
H55A H 0.0101 0.4429 0.5399 0.050 Uiso 0.59 1 calc PR A 1
N50B N 0.1496(5) 0.4997(4) 0.5796(4) 0.0391(14) Uiso 0.41 1 d P B 2
C51B C 0.2390(6) 0.4929(6) 0.6520(5) 0.039(2) Uiso 0.41 1 d P B 2
H51B H 0.2731 0.5416 0.6793 0.046 Uiso 0.41 1 calc PR B 2
C52B C 0.2785(6) 0.4160(5) 0.6846(4) 0.0349(16) Uiso 0.41 1 d P B 2
H52B H 0.3380 0.4126 0.7344 0.042 Uiso 0.41 1 calc PR B 2
C53B C 0.2324(6) 0.3472(5) 0.6458(5) 0.0435(17) Uiso 0.41 1 d P B 2
H53B H 0.2612 0.2948 0.6668 0.052 Uiso 0.41 1 calc PR B 2
C54B C 0.1452(6) 0.3518(5) 0.5768(5) 0.0505(16) Uiso 0.41 1 d P B 2
H54B H 0.1121 0.3029 0.5492 0.061 Uiso 0.41 1 calc PR B 2
C55B C 0.1052(6) 0.4279(5) 0.5473(5) 0.0485(16) Uiso 0.41 1 d P B 2
H55B H 0.0413 0.4299 0.5007 0.058 Uiso 0.41 1 calc PR B 2

loop_
_atom_site_aniso_label
_atom_site_aniso_U_11
_atom_site_aniso_U_22
_atom_site_aniso_U_33
_atom_site_aniso_U_23
_atom_site_aniso_U_13
_atom_site_aniso_U_12
Fe1 0.01742(16) 0.01710(16) 0.02226(15) 0.00123(12) 0.00515(12) 0.00155(11)
N2 0.0218(8) 0.0293(10) 0.0293(9) 0.0017(7) 0.0077(7) 0.0043(7)
C3 0.0213(9) 0.0192(10) 0.0284(10) 0.0012(8) 0.0031(8) 0.0043(7)
S4 0.0390(3) 0.0244(3) 0.0329(3) 0.0039(2) 0.0181(2) 0.0067(2)
N5 0.0249(9) 0.0218(9) 0.0256(8) 0.0022(7) 0.0074(7) 0.0029(7)
C6 0.0276(11) 0.0178(9) 0.0241(9) 0.0018(7) 0.0107(8) 0.0025(8)
S7 0.0220(2) 0.0315(3) 0.0288(2) -0.0014(2) 0.00376(19) 0.0042(2)
C8 0.0167(9) 0.0213(10) 0.0274(9) 0.0014(8) 0.0008(7) 0.0005(7)
N9 0.0181(8) 0.0236(9) 0.0264(8) 0.0052(7) 0.0052(7) 0.0012(6)
C10 0.0234(10) 0.0297(11) 0.0328(11) 0.0092(9) 0.0076(8) 0.0007(8)
C11 0.0270(10) 0.0283(11) 0.0396(12) 0.0132(10) 0.0052(9) -0.0028(9)
C12 0.0273(11) 0.0200(10) 0.0399(12) 0.0061(9) 0.0001(9) 0.0001(8)
C13 0.0205(9) 0.0216(10) 0.0312(10) 0.0035(8) -0.0012(8) 0.0018(8)
C14 0.0159(8) 0.0222(10) 0.0252(9) -0.0003(8) 0.0024(7) -0.0001(7)
N15 0.0162(7) 0.0215(8) 0.0234(8) 0.0001(6) 0.0038(6) 0.0005(6)
C16 0.0226(9) 0.0206(10) 0.0280(10) 0.0014(8) 0.0071(8) -0.0037(8)
C17 0.0268(10) 0.0305(11) 0.0302(10) 0.0014(9) 0.0098(9) -0.0067(9)
C18 0.0219(10) 0.0358(12) 0.0261(10) -0.0044(9) 0.0075(8) -0.0028(9)
C19 0.0190(9) 0.0244(10) 0.0260(9) -0.0022(8) 0.0017(8) 0.0005(8)
C20 0.0236(10) 0.0210(10) 0.0333(11) -0.0033(9) -0.0019(8) 0.0032(8)
N21 0.0343(10) 0.0245(10) 0.0383(10) -0.0039(8) -0.0035(8) 0.0059(8)
C22 0.0416(13) 0.0292(12) 0.0406(13) -0.0122(11) -0.0046(11) 0.0121(10)
C23 0.0382(13) 0.0392(14) 0.0348(12) -0.0126(11) 0.0017(10) 0.0096(11)
N24 0.0288(9) 0.0361(11) 0.0315(9) -0.0094(8) 0.0027(8) 0.0062(8)
C25 0.0209(9) 0.0288(11) 0.0277(10) -0.0048(9) 0.0005(8) 0.0038(8)
C26 0.0205(9) 0.0205(9) 0.0220(9) -0.0022(8) 0.0068(7) 0.0006(7)
N27 0.0207(8) 0.0214(8) 0.0224(8) -0.0018(7) 0.0055(6) 0.0015(6)
C28 0.0244(10) 0.0272(11) 0.0291(10) -0.0035(9) 0.0002(8) 0.0002(8)
C29 0.0306(11) 0.0258(11) 0.0370(12) -0.0091(9) -0.0013(9) -0.0032(9)
C30 0.0313(11) 0.0185(10) 0.0343(11) -0.0038(9) 0.0059(9) 0.0000(8)
C31 0.0230(9) 0.0208(10) 0.0258(9) -0.0024(8) 0.0087(8) 0.0015(8)
C32 0.0216(9) 0.0173(9) 0.0226(9) -0.0009(7) 0.0090(8) -0.0001(7)
N33 0.0202(8) 0.0191(8) 0.0229(8) 0.0007(6) 0.0065(6) 0.0010(6)
C34 0.0238(10) 0.0194(10) 0.0337(11) 0.0002(8) 0.0078(8) -0.0015(8)
C35 0.0231(10) 0.0231(10) 0.0362(11) -0.0038(9) 0.0060(9) -0.0040(8)
C36 0.0216(9) 0.0237(10) 0.0273(10) -0.0034(8) 0.0046(8) 0.0007(8)
C37 0.0194(9) 0.0211(10) 0.0220(9) -0.0015(8) 0.0071(7) 0.0016(7)
C38 0.0238(9) 0.0200(10) 0.0264(9) 0.0000(8) 0.0109(8) 0.0021(8)
N39 0.0283(9) 0.0196(8) 0.0321(9) -0.0003(7) 0.0113(7) 0.0036(7)
C40 0.0322(11) 0.0208(10) 0.0314(11) 0.0047(8) 0.0107(9) 0.0055(8)
C41 0.0302(11) 0.0269(11) 0.0309(11) 0.0045(9) 0.0038(9) 0.0043(9)
N42 0.0275(9) 0.0232(9) 0.0298(9) 0.0022(7) 0.0049(7) 0.0033(7)
C43 0.0196(9) 0.0220(10) 0.0246(9) -0.0007(8) 0.0067(8) 0.0026(7)
N44 0.0439(12) 0.0323(11) 0.0534(13) 0.0019(10) 0.0212(10) -0.0073(9)
C45 0.0452(15) 0.0356(14) 0.0667(18) -0.0126(13) 0.0131(14) -0.0046(12)
C46 0.0344(14) 0.085(2) 0.0417(14) -0.0236(15) 0.0089(11) 0.0026(14)
C47 0.0303(12) 0.074(2) 0.0332(12) 0.0083(13) 0.0086(10) -0.0032(12)
C48 0.0289(11) 0.0409(14) 0.0354(12) 0.0108(10) 0.0044(9) -0.0053(10)
C49 0.0316(11) 0.0363(13) 0.0354(11) -0.0004(10) 0.0111(9) -0.0048(10)

loop_
_atom_type_symbol
_atom_type_description
_atom_type_scat_dispersion_real
_atom_type_scat_dispersion_imag
_atom_type_scat_source
C C 0.0181 0.0091 'International Tables Vol C Tables 4.2.6.8 and 6.1.1.4'
H H 0.0000 0.0000 'International Tables Vol C Tables 4.2.6.8 and 6.1.1.4'
N N 0.0311 0.0180 'International Tables Vol C Tables 4.2.6.8 and 6.1.1.4'
Fe Fe -1.1336 3.1974 'International Tables Vol C Tables 4.2.6.8 and 6.1.1.4'
S S 0.3331 0.5567 'International Tables Vol C Tables 4.2.6.8 and 6.1.1.4'

loop_
_geom_angle_atom_site_label_1
_geom_angle_atom_site_label_2
_geom_angle_atom_site_label_3
_geom_angle
N2 Fe1 N5 91.32(7)
N2 Fe1 N27 92.15(7)
N5 Fe1 N27 93.17(7)
N2 Fe1 N9 92.11(7)
N5 Fe1 N9 90.30(7)
N27 Fe1 N9 174.44(7)
N2 Fe1 N15 174.14(7)
N5 Fe1 N15 88.48(7)
N27 Fe1 N15 93.71(7)
N9 Fe1 N15 82.03(7)
N2 Fe1 N33 92.65(7)
N5 Fe1 N33 173.48(7)
N27 Fe1 N33 81.52(7)
N9 Fe1 N33 94.73(7)
N15 Fe1 N33 88.10(7)
C3 N2 Fe1 175.49(17)
N2 C3 S4 178.55(19)
C6 N5 Fe1 176.52(17)
N5 C6 S7 179.6(2)
N9 C8 C13 123.8(2)
N9 C8 C14 115.16(18)
C13 C8 C14 121.1(2)
C10 N9 C8 117.16(19)
C10 N9 Fe1 129.08(15)
C8 N9 Fe1 113.68(13)
N9 C10 C11 122.6(2)
N9 C10 H10 118.7
C11 C10 H10 118.7
C12 C11 C10 120.1(2)
C12 C11 H11 120.0
C10 C11 H11 120.0
C11 C12 C13 118.5(2)
C11 C12 H12 120.7
C13 C12 H12 120.7
C8 C13 C12 117.8(2)
C8 C13 C20 118.7(2)
C12 C13 C20 123.5(2)
N15 C14 C19 123.36(19)
N15 C14 C8 115.72(18)
C19 C14 C8 120.89(19)
C16 N15 C14 117.38(18)
C16 N15 Fe1 129.22(14)
C14 N15 Fe1 113.37(13)
N15 C16 C17 122.6(2)
N15 C16 H16 118.7
C17 C16 H16 118.7
C18 C17 C16 120.0(2)
C18 C17 H17 120.0
C16 C17 H17 120.0
C17 C18 C19 118.8(2)
C17 C18 H18 120.6
C19 C18 H18 120.6
C14 C19 C18 117.85(19)
C14 C19 C25 118.59(19)
C18 C19 C25 123.5(2)
N21 C20 C25 121.3(2)
N21 C20 C13 118.3(2)
C25 C20 C13 120.40(19)
C22 N21 C20 115.7(2)
N21 C22 C23 123.2(2)
N21 C22 H22 118.4
C23 C22 H22 118.4
N24 C23 C22 121.8(2)
N24 C23 H23 119.1
C22 C23 H23 119.1
C23 N24 C25 116.2(2)
N24 C25 C20 121.7(2)
N24 C25 C19 117.9(2)
C20 C25 C19 120.4(2)
N27 C26 C31 123.88(18)
N27 C26 C32 114.81(17)
C31 C26 C32 121.23(18)
C28 N27 C26 117.00(18)
C28 N27 Fe1 129.25(14)
C26 N27 Fe1 113.75(13)
N27 C28 C29 122.6(2)
N27 C28 H28 118.7
C29 C28 H28 118.7
C30 C29 C28 120.3(2)
C30 C29 H29 119.9
C28 C29 H29 119.9
C29 C30 C31 118.4(2)
C29 C30 H30 120.8
C31 C30 H30 120.8
C26 C31 C30 117.74(19)
C26 C31 C38 118.25(18)
C30 C31 C38 124.01(19)
N33 C32 C37 123.72(18)
N33 C32 C26 115.32(17)
C37 C32 C26 120.87(18)
C34 N33 C32 117.34(17)
C34 N33 Fe1 129.69(14)
C32 N33 Fe1 112.80(13)
N33 C34 C35 122.5(2)
N33 C34 H34 118.8
C35 C34 H34 118.8
C36 C35 C34 120.12(19)
C36 C35 H35 119.9
C34 C35 H35 119.9
C35 C36 C37 118.67(19)
C35 C36 H36 120.7
C37 C36 H36 120.7
C36 C37 C32 117.52(18)
C36 C37 C43 124.23(18)
C32 C37 C43 118.19(18)
N39 C38 C43 121.72(18)
N39 C38 C31 117.87(18)
C43 C38 C31 120.40(18)
C40 N39 C38 115.94(19)
N39 C40 C41 122.4(2)
N39 C40 H40 118.8
C41 C40 H40 118.8
N42 C41 C40 122.9(2)
N42 C41 H41 118.6
C40 C41 H41 118.6
C41 N42 C43 115.70(19)
N42 C43 C38 121.24(19)
N42 C43 C37 118.30(18)
C38 C43 C37 120.45(18)
C45 N44 C49 116.5(2)
N44 C45 C46 123.2(3)
N44 C45 H45 118.4
C46 C45 H45 118.4
C47 C46 C45 118.5(3)
C47 C46 H46 120.7
C45 C46 H46 120.7
C48 C47 C46 118.9(3)
C48 C47 H47 120.5
C46 C47 H47 120.5
C47 C48 C49 118.5(3)
C47 C48 H48 120.8
C49 C48 H48 120.8
N44 C49 C48 124.4(2)
N44 C49 H49 117.8
C48 C49 H49 117.8
C51A N50A C55A 116.6(5)
N50A C51A C52A 124.2(5)
N50A C51A H51A 117.9
C52A C51A H51A 117.9
C53A C52A C51A 118.8(5)
C53A C52A H52A 120.6
C51A C52A H52A 120.6
C52A C53A C54A 117.3(5)
C52A C53A H53A 121.3
C54A C53A H53A 121.3
C55A C54A C53A 118.6(5)
C55A C54A H54A 120.7
C53A C54A H54A 120.7
N50A C55A C54A 124.3(4)
N50A C55A H55A 117.8
C54A C55A H55A 117.8
C55B N50B C51B 114.9(7)
C52B C51B N50B 121.2(7)
C52B C51B H51B 119.4
N50B C51B H51B 119.4
C53B C52B C51B 119.8(7)
C53B C52B H52B 120.1
C51B C52B H52B 120.1
C52B C53B C54B 120.3(7)
C52B C53B H53B 119.8
C54B C53B H53B 119.8
C53B C54B C55B 118.9(8)
C53B C54B H54B 120.5
C55B C54B H54B 120.5
N50B C55B C54B 124.6(7)
N50B C55B H55B 117.7
C54B C55B H55B 117.7

loop_
_geom_bond_atom_site_label_1
_geom_bond_atom_site_label_2
_geom_bond_distance
Fe1 N2 1.9478(19)
Fe1 N5 1.9656(18)
Fe1 N27 1.9796(17)
Fe1 N9 1.9896(18)
Fe1 N15 1.9897(17)
Fe1 N33 1.9932(17)
N2 C3 1.156(3)
C3 S4 1.641(2)
N5 C6 1.155(3)
C6 S7 1.647(2)
C8 N9 1.361(3)
C8 C13 1.396(3)
C8 C14 1.442(3)
N9 C10 1.334(3)
C10 C11 1.400(3)
C10 H10 0.9500
C11 C12 1.375(4)
C11 H11 0.9500
C12 C13 1.402(3)
C12 H12 0.9500
C13 C20 1.454(3)
C14 N15 1.362(3)
C14 C19 1.395(3)
N15 C16 1.334(3)
C16 C17 1.396(3)
C16 H16 0.9500
C17 C18 1.369(3)
C17 H17 0.9500
C18 C19 1.403(3)
C18 H18 0.9500
C19 C25 1.460(3)
C20 N21 1.356(3)
C20 C25 1.404(3)
N21 C22 1.324(4)
C22 C23 1.392(4)
C22 H22 0.9500
C23 N24 1.329(3)
C23 H23 0.9500
N24 C25 1.349(3)
C26 N27 1.362(3)
C26 C31 1.397(3)
C26 C32 1.440(3)
N27 C28 1.337(3)
C28 C29 1.395(3)
C28 H28 0.9500
C29 C30 1.376(3)
C29 H29 0.9500
C30 C31 1.403(3)
C30 H30 0.9500
C31 C38 1.455(3)
C32 N33 1.359(3)
C32 C37 1.401(3)
N33 C34 1.333(3)
C34 C35 1.397(3)
C34 H34 0.9500
C35 C36 1.378(3)
C35 H35 0.9500
C36 C37 1.399(3)
C36 H36 0.9500
C37 C43 1.456(3)
C38 N39 1.353(3)
C38 C43 1.407(3)
N39 C40 1.320(3)
C40 C41 1.397(3)
C40 H40 0.9500
C41 N42 1.324(3)
C41 H41 0.9500
N42 C43 1.356(3)
N44 C45 1.328(4)
N44 C49 1.335(3)
C45 C46 1.391(5)
C45 H45 0.9500
C46 C47 1.376(5)
C46 H46 0.9500
C47 C48 1.367(4)
C47 H47 0.9500
C48 C49 1.370(3)
C48 H48 0.9500
C49 H49 0.9500
N50A C51A 1.306(7)
N50A C55A 1.335(6)
C51A C52A 1.401(7)
C51A H51A 0.9500
C52A C53A 1.385(7)
C52A H52A 0.9500
C53A C54A 1.393(7)
C53A H53A 0.9500
C54A C55A 1.382(7)
C54A H54A 0.9500
C55A H55A 0.9500
N50B C55B 1.335(10)
N50B C51B 1.404(10)
C51B C52B 1.391(11)
C51B H51B 0.9500
C52B C53B 1.336(11)
C52B H52B 0.9500
C53B C54B 1.350(10)
C53B H53B 0.9500
C54B C55B 1.370(10)
C54B H54B 0.9500
C55B H55B 0.9500
